data_4314945
loop_
_publ_author_name
'Iraida Charushnikova'
'Emilie Boss\'e'
'Dominique Guillaumont'
'Philippe Moisy'

_publ_section_title
;
 Crystal and Electronic Structure of a Mixed-Valent Np(IV)-Np(V) Compound:
 [BuMeIm]5[Np(NpO2)3(H2O)6Cl12]
;
_journal_name_full 'Inorganic Chemistry'
_journal_page_first 2077
_journal_page_last 2082
_journal_paper_doi 10.1021/ic901526e
_journal_volume 49
_journal_year 2010
_chemical_formula_moiety 'Cl12 H12 Np4 O12, 5(C8 H15 N2)'
_chemical_formula_sum 'C40 H87 Cl12 N10 Np4 O12'
_chemical_formula_weight 2273.60
_chemical_name_systematic
; 
 ? 
;
_space_group_IT_number 2
_symmetry_cell_setting triclinic
_symmetry_space_group_name_Hall '-P 1'
_symmetry_space_group_name_H-M 'P -1'
_atom_sites_solution_hydrogens geom
_atom_sites_solution_primary direct
_atom_sites_solution_secondary difmap
_audit_creation_method SHELXL-97
_cell_angle_alpha 86.8718(12)
_cell_angle_beta 70.2530(14)
_cell_angle_gamma 62.2690(12)
_cell_formula_units_Z 2
_cell_length_a 14.5485(3)
_cell_length_b 14.8947(3)
_cell_length_c 20.7821(6)
_cell_measurement_reflns_used 55089
_cell_measurement_temperature 293(2)
_cell_measurement_theta_max 27.485
_cell_measurement_theta_min 0.998
_cell_volume 3723.14(16)
_computing_cell_refinement 'HKL package (Otwinowski & Minor, 1997)'
_computing_data_collection 'COLLECT (Nonius, 1998)'
_computing_data_reduction 'HKL package (Otwinowski & Minor, 1997)'
_computing_molecular_graphics 'SHELXTL (Sheldrick, 1997b)'
_computing_publication_material 'SHELXTL (Sheldrick, 1997b)'
_computing_structure_refinement 'SHELXL97 (Sheldrick, 1997a)'
_computing_structure_solution 'SHELXS97 (Sheldrick, 1997a)'
_diffrn_ambient_temperature 293(2)
_diffrn_measured_fraction_theta_full 0.997
_diffrn_measured_fraction_theta_max 0.997
_diffrn_measurement_device_type 'Nonius KappaCCD'
_diffrn_measurement_method '\f-  \w-scans'
_diffrn_radiation_monochromator graphite
_diffrn_radiation_source 'fine-focus sealed tube'
_diffrn_radiation_type MoK\a
_diffrn_radiation_wavelength 0.71073
_diffrn_reflns_av_R_equivalents 0.0804
_diffrn_reflns_av_sigmaI/netI 0.0726
_diffrn_reflns_limit_h_max 17
_diffrn_reflns_limit_h_min -17
_diffrn_reflns_limit_k_max 16
_diffrn_reflns_limit_k_min -18
_diffrn_reflns_limit_l_max 22
_diffrn_reflns_limit_l_min -25
_diffrn_reflns_number 43779
_diffrn_reflns_theta_full 26.00
_diffrn_reflns_theta_max 26.00
_diffrn_reflns_theta_min 2.18
_exptl_absorpt_coefficient_mu 6.018
_exptl_absorpt_correction_T_max 0.537
_exptl_absorpt_correction_T_min 0.175
_exptl_absorpt_correction_type multi-scan
_exptl_absorpt_process_details 'MULABS (Blessing, 1995)'
_exptl_crystal_colour green
_exptl_crystal_density_diffrn 2.028
_exptl_crystal_density_method 'not measured'
_exptl_crystal_description plate
_exptl_crystal_F_000 2138
_exptl_crystal_size_max 0.40
_exptl_crystal_size_mid 0.30
_exptl_crystal_size_min 0.10
_refine_diff_density_max 1.718
_refine_diff_density_min -2.031
_refine_diff_density_rms 0.196
_refine_ls_extinction_method none
_refine_ls_goodness_of_fit_ref 0.986
_refine_ls_hydrogen_treatment mixed
_refine_ls_matrix_type full
_refine_ls_number_parameters 509
_refine_ls_number_reflns 14601
_refine_ls_number_restraints 34
_refine_ls_restrained_S_all 0.988
_refine_ls_R_factor_all 0.0945
_refine_ls_R_factor_gt 0.0568
_refine_ls_shift/su_max 0.002
_refine_ls_shift/su_mean 0.000
_refine_ls_structure_factor_coef Fsqd
_refine_ls_weighting_details 'calc w=1/[\s^2^(Fo^2^)+(0.0907P)^2^+0.0000P] where P=(Fo^2^+2Fc^2^)/3'
_refine_ls_weighting_scheme calc
_refine_ls_wR_factor_gt 0.1416
_refine_ls_wR_factor_ref 0.1572
_reflns_number_gt 9801
_reflns_number_total 14601
_reflns_threshold_expression I>2\s(I)
_cod_data_source_file ic901526e_si_002.cif
_cod_data_source_block pm2
_cod_original_cell_volume 3723.14(15)
_cod_database_code 4314945

loop_
_symmetry_equiv_pos_as_xyz
'x, y, z'
'-x, -y, -z'

loop_
_atom_site_label
_atom_site_type_symbol
_atom_site_fract_x
_atom_site_fract_y
_atom_site_fract_z
_atom_site_U_iso_or_equiv
_atom_site_adp_type
_atom_site_occupancy
_atom_site_symmetry_multiplicity
_atom_site_calc_flag
_atom_site_refinement_flags
_atom_site_disorder_assembly
_atom_site_disorder_group
Np1 Np 0.17764(3) 0.20168(3) 0.74043(2) 0.04335(12) Uani 1 1 d . . .
Np2 Np -0.08044(3) 0.18573(3) 0.70399(3) 0.06079(14) Uani 1 1 d . . .
Np3 Np 0.21635(3) 0.46358(3) 0.70974(2) 0.05970(14) Uani 1 1 d . . .
Np4 Np 0.39226(3) -0.04897(3) 0.80912(2) 0.06049(14) Uani 1 1 d . . .
Cl1 Cl -0.2205(2) 0.3637(2) 0.7931(2) 0.0806(9) Uani 1 1 d . . .
Cl2 Cl -0.1014(3) 0.0865(3) 0.8174(2) 0.0871(10) Uani 1 1 d . . .
Cl3 Cl -0.0433(3) 0.2912(3) 0.5927(2) 0.0907(11) Uani 1 1 d . . .
Cl4 Cl 0.0757(3) 0.0027(3) 0.6272(2) 0.0918(10) Uani 1 1 d . . .
Cl5 Cl -0.0021(2) 0.5694(2) 0.79225(17) 0.0714(8) Uani 1 1 d . . .
Cl6 Cl 0.1556(3) 0.4752(3) 0.59645(18) 0.0835(9) Uani 1 1 d . . .
Cl7 Cl 0.2681(3) 0.4368(3) 0.8256(2) 0.0913(10) Uani 1 1 d . . .
Cl8 Cl 0.4303(3) 0.3387(3) 0.6300(2) 0.1081(14) Uani 1 1 d . . .
Cl9 Cl 0.2069(3) -0.0531(3) 0.89758(18) 0.0787(9) Uani 1 1 d . . .
Cl10 Cl 0.4080(2) -0.1668(2) 0.70469(18) 0.0752(8) Uani 1 1 d . . .
Cl11 Cl 0.5592(2) -0.0165(3) 0.72025(19) 0.0819(9) Uani 1 1 d . . .
Cl12 Cl 0.3525(3) 0.0887(3) 0.90949(19) 0.0900(10) Uani 1 1 d . . .
O21 O 0.0357(5) 0.1932(5) 0.7203(4) 0.0540(17) Uani 1 1 d . . .
O22 O -0.1927(7) 0.1793(6) 0.6897(6) 0.089(3) Uani 1 1 d . . .
O31 O 0.1982(5) 0.3466(5) 0.7231(4) 0.0553(17) Uani 1 1 d . . .
O32 O 0.2310(7) 0.5768(6) 0.6999(5) 0.087(3) Uani 1 1 d . . .
O41 O 0.2942(5) 0.0655(5) 0.7776(4) 0.0530(16) Uani 1 1 d . . .
O42 O 0.4863(7) -0.1573(7) 0.8368(5) 0.090(3) Uani 1 1 d . . .
O1W O 0.0011(5) 0.3558(5) 0.7965(4) 0.062(2) Uani 1 1 d D . .
H1 H -0.062(6) 0.357(8) 0.809(5) 0.075 Uiso 1 1 d D . .
H2 H -0.008(8) 0.404(7) 0.767(5) 0.075 Uiso 1 1 d D . .
O2W O 0.3696(6) 0.1563(6) 0.6716(4) 0.068(2) Uani 1 1 d D . .
H3 H 0.403(8) 0.195(7) 0.651(6) 0.082 Uiso 1 1 d D . .
H4 H 0.423(7) 0.109(6) 0.680(6) 0.082 Uiso 1 1 d D . .
O3W O 0.2469(6) 0.0455(6) 0.6670(5) 0.068(2) Uani 1 1 d D . .
H5 H 0.278(8) -0.014(6) 0.683(6) 0.082 Uiso 1 1 d D . .
H6 H 0.193(7) 0.042(8) 0.660(6) 0.082 Uiso 1 1 d D . .
O4W O 0.1647(6) 0.2591(6) 0.6286(4) 0.0644(19) Uani 1 1 d D . .
H7 H 0.172(9) 0.309(6) 0.619(6) 0.077 Uiso 1 1 d D . .
H8 H 0.108(7) 0.264(8) 0.622(6) 0.077 Uiso 1 1 d D . .
O5W O 0.0711(6) 0.1489(6) 0.8410(4) 0.065(2) Uani 1 1 d D . .
H9 H 0.011(4) 0.157(8) 0.847(6) 0.078 Uiso 1 1 d D . .
H10 H 0.122(6) 0.094(5) 0.822(6) 0.078 Uiso 1 1 d D . .
O6W O 0.2042(7) 0.2561(6) 0.8397(4) 0.066(2) Uani 1 1 d D . .
H11 H 0.167(8) 0.317(4) 0.852(6) 0.080 Uiso 1 1 d D . .
H12 H 0.240(8) 0.225(7) 0.864(5) 0.080 Uiso 1 1 d D . .
N1 N 0.0787(8) 0.8010(8) 0.8570(6) 0.077(3) Uani 1 1 d . . .
N2 N 0.0117(11) 0.7336(9) 0.9393(6) 0.090(3) Uani 1 1 d . . .
C1 C 0.0846(11) 0.7146(11) 0.8739(7) 0.082 Uani 1 1 d . . .
H13 H 0.1299 0.6516 0.8467 0.099 Uiso 1 1 calc R . .
C2 C 0.0000(12) 0.8782(12) 0.9113(8) 0.090 Uani 1 1 d . . .
H14 H -0.0203 0.9474 0.9117 0.108 Uiso 1 1 calc R . .
C3 C -0.0398(12) 0.8343(11) 0.9615(8) 0.087 Uani 1 1 d . . .
H15 H -0.0935 0.8667 1.0045 0.104 Uiso 1 1 calc R . .
C4 C 0.1416(12) 0.8169(12) 0.7885(8) 0.100 Uani 1 1 d . . .
H16 H 0.2057 0.7531 0.7657 0.150 Uiso 1 1 calc R . .
H17 H 0.1648 0.8656 0.7943 0.150 Uiso 1 1 calc R . .
H18 H 0.0950 0.8420 0.7612 0.150 Uiso 1 1 calc R . .
C5 C 0.0023(14) 0.6485(14) 0.9821(10) 0.123 Uani 1 1 d D . .
H19 H 0.0071 0.5956 0.9539 0.147 Uiso 1 1 calc R . .
H20 H -0.0676 0.6760 1.0206 0.147 Uiso 1 1 calc R . .
C6 C 0.1016(15) 0.6051(14) 1.0080(11) 0.141 Uani 1 1 d D . .
H21 H 0.1604 0.6152 0.9749 0.170 Uiso 1 1 calc R . .
H22 H 0.0778 0.6461 1.0509 0.170 Uiso 1 1 calc R . .
C7 C 0.1500(16) 0.4966(14) 1.0200(11) 0.142 Uani 1 1 d D . .
H23 H 0.1867 0.4524 0.9767 0.170 Uiso 1 1 calc R . .
H24 H 0.0925 0.4816 1.0498 0.170 Uiso 1 1 calc R . .
C8 C 0.2313(16) 0.4809(16) 1.0533(11) 0.141 Uani 1 1 d D . .
H25 H 0.2920 0.4127 1.0390 0.212 Uiso 1 1 calc R . .
H26 H 0.1957 0.4907 1.1025 0.212 Uiso 1 1 calc R . .
H27 H 0.2587 0.5291 1.0399 0.212 Uiso 1 1 calc R . .
N3 N 0.5827(12) 0.4891(11) 0.6446(10) 0.129(5) Uani 1 1 d . . .
N4 N 0.4876(13) 0.6141(13) 0.5885(8) 0.135(6) Uani 1 1 d . . .
C9 C 0.4819(13) 0.5542(12) 0.6416(8) 0.090 Uani 1 1 d . . .
H28 H 0.4158 0.5584 0.6720 0.108 Uiso 1 1 calc R . .
C10 C 0.6568(15) 0.5107(13) 0.5854(9) 0.104 Uani 1 1 d . . .
H29 H 0.7337 0.4816 0.5708 0.125 Uiso 1 1 calc R . .
C11 C 0.5901(16) 0.5801(14) 0.5581(10) 0.120 Uani 1 1 d . . .
H30 H 0.6177 0.6036 0.5175 0.144 Uiso 1 1 calc R . .
C12 C 0.6009(17) 0.4193(16) 0.6912(11) 0.137 Uani 1 1 d . . .
H31 H 0.5736 0.4547 0.7363 0.206 Uiso 1 1 calc R . .
H32 H 0.6790 0.3735 0.6781 0.206 Uiso 1 1 calc R . .
H33 H 0.5627 0.3811 0.6916 0.206 Uiso 1 1 calc R . .
C13 C 0.3800(15) 0.6907(13) 0.5772(9) 0.115 Uani 1 1 d D . .
H34 H 0.3214 0.7220 0.6216 0.138 Uiso 1 1 calc R . .
H35 H 0.3913 0.7444 0.5531 0.138 Uiso 1 1 calc R . .
C14 C 0.3444(12) 0.6422(13) 0.5372(9) 0.115 Uani 1 1 d D . .
H36 H 0.3495 0.5794 0.5557 0.138 Uiso 1 1 calc R . .
H37 H 0.3955 0.6239 0.4899 0.138 Uiso 1 1 calc R . .
C15 C 0.2248(14) 0.7097(15) 0.5376(10) 0.135 Uani 1 1 d D . .
H38 H 0.1936 0.6691 0.5283 0.162 Uiso 1 1 calc R . .
H39 H 0.1760 0.7537 0.5808 0.162 Uiso 1 1 calc R . .
C16 C 0.2469(17) 0.7668(15) 0.4819(10) 0.145 Uani 1 1 d D . .
H40 H 0.1781 0.8223 0.4814 0.217 Uiso 1 1 calc R . .
H41 H 0.2847 0.7228 0.4390 0.217 Uiso 1 1 calc R . .
H42 H 0.2925 0.7934 0.4880 0.217 Uiso 1 1 calc R . .
N5 N 0.8934(12) 0.9056(12) 0.6132(8) 0.109(5) Uani 1 1 d . . .
N6 N 0.8897(11) 0.8538(10) 0.7125(8) 0.103(4) Uani 1 1 d . . .
C17 C 0.8557(13) 0.9375(13) 0.6816(9) 0.097 Uani 1 1 d . . .
H43 H 0.8143 1.0048 0.7027 0.117 Uiso 1 1 calc R . .
C18 C 0.9412(14) 0.8017(15) 0.6043(10) 0.113 Uani 1 1 d . . .
H44 H 0.9721 0.7603 0.5627 0.136 Uiso 1 1 calc R . .
C19 C 0.9353(13) 0.7696(14) 0.6677(9) 0.108 Uani 1 1 d . . .
H45 H 0.9583 0.7027 0.6779 0.130 Uiso 1 1 calc R . .
C20 C 0.8807(14) 0.9745(13) 0.5641(9) 0.113 Uani 1 1 d . . .
H46 H 0.8032 1.0204 0.5741 0.169 Uiso 1 1 calc R . .
H47 H 0.9123 0.9375 0.5190 0.169 Uiso 1 1 calc R . .
H48 H 0.9179 1.0130 0.5655 0.169 Uiso 1 1 calc R . .
C21 C 0.8664(12) 0.8542(13) 0.7838(9) 0.104 Uani 1 1 d D . .
H49 H 0.8637 0.9142 0.8022 0.125 Uiso 1 1 calc R . .
H50 H 0.9254 0.7942 0.7925 0.125 Uiso 1 1 calc R . .
C22 C 0.7558(13) 0.8545(14) 0.8204(8) 0.112 Uani 1 1 d D . .
H51 H 0.7541 0.7996 0.7987 0.134 Uiso 1 1 calc R . .
H52 H 0.6950 0.9189 0.8179 0.134 Uiso 1 1 calc R . .
C23 C 0.7443(15) 0.8398(16) 0.8962(9) 0.131 Uani 1 1 d D . .
H53 H 0.8143 0.7874 0.8987 0.158 Uiso 1 1 calc R . .
H54 H 0.7244 0.9030 0.9213 0.158 Uiso 1 1 calc R . .
C24 C 0.6588(16) 0.8097(16) 0.9260(11) 0.146 Uani 1 1 d D . .
H55 H 0.6286 0.8274 0.9751 0.219 Uiso 1 1 calc R . .
H56 H 0.6902 0.7373 0.9154 0.219 Uiso 1 1 calc R . .
H57 H 0.6008 0.8446 0.9074 0.219 Uiso 1 1 calc R . .
N7 N 0.2317(10) 0.3683(8) 0.3154(8) 0.098(4) Uani 1 1 d . . .
N8 N 0.2593(8) 0.2954(8) 0.4055(7) 0.089(3) Uani 1 1 d . . .
C25 C 0.3000(12) 0.2941(11) 0.3405(8) 0.086 Uani 1 1 d . . .
H58 H 0.3710 0.2456 0.3133 0.104 Uiso 1 1 calc R . .
C26 C 0.1415(15) 0.4204(15) 0.3726(10) 0.117 Uani 1 1 d . . .
H59 H 0.0792 0.4804 0.3726 0.140 Uiso 1 1 calc R . .
C27 C 0.1523(16) 0.3769(15) 0.4271(11) 0.128 Uani 1 1 d . . .
H60 H 0.0995 0.3962 0.4714 0.153 Uiso 1 1 calc R . .
C28 C 0.2520(15) 0.3918(14) 0.2458(10) 0.120 Uani 1 1 d . . .
H61 H 0.3250 0.3419 0.2170 0.180 Uiso 1 1 calc R . .
H62 H 0.2470 0.4584 0.2440 0.180 Uiso 1 1 calc R . .
H63 H 0.1978 0.3909 0.2298 0.180 Uiso 1 1 calc R . .
C29 C 0.3198(14) 0.2240(12) 0.4502(9) 0.106 Uani 1 1 d D . .
H64 H 0.3994 0.1977 0.4283 0.127 Uiso 1 1 calc R . .
H65 H 0.2960 0.2606 0.4949 0.127 Uiso 1 1 calc R . .
C30 C 0.2925(12) 0.1394(11) 0.4582(9) 0.100 Uani 1 1 d D . .
H66 H 0.2950 0.1166 0.4146 0.120 Uiso 1 1 calc R . .
H67 H 0.2182 0.1623 0.4915 0.120 Uiso 1 1 calc R . .
C31 C 0.3760(14) 0.0525(12) 0.4826(10) 0.125 Uani 1 1 d D . .
H68 H 0.3694 0.0783 0.5267 0.149 Uiso 1 1 calc R . .
H69 H 0.4492 0.0374 0.4506 0.149 Uiso 1 1 calc R . .
C32 C 0.3739(16) -0.0506(13) 0.4916(10) 0.130 Uani 1 1 d D . .
H70 H 0.4379 -0.0990 0.5017 0.195 Uiso 1 1 calc R . .
H71 H 0.3747 -0.0761 0.4499 0.195 Uiso 1 1 calc R . .
H72 H 0.3078 -0.0404 0.5288 0.195 Uiso 1 1 calc R . .
N9 N 0.5756(10) 0.2017(10) 0.8749(8) 0.106(4) Uani 1 1 d . . .
N10 N 0.6390(13) 0.2185(12) 0.9518(8) 0.122(5) Uani 1 1 d . . .
C33 C 0.6238(13) 0.2452(13) 0.8950(9) 0.100 Uani 1 1 d . . .
H73 H 0.6448 0.2908 0.8704 0.121 Uiso 1 1 calc R . .
C34 C 0.5681(14) 0.1368(14) 0.9239(9) 0.112 Uani 1 1 d . . .
H74 H 0.5422 0.0906 0.9227 0.134 Uiso 1 1 calc R . .
C35 C 0.6028(14) 0.1484(14) 0.9735(10) 0.118 Uani 1 1 d . . .
H75 H 0.6023 0.1164 1.0132 0.141 Uiso 1 1 calc R . .
C36 C 0.5456(13) 0.2119(13) 0.8125(9) 0.107 Uani 1 1 d . . .
H76 H 0.6099 0.1970 0.7723 0.160 Uiso 1 1 calc R . .
H77 H 0.4888 0.2805 0.8147 0.160 Uiso 1 1 calc R . .
H78 H 0.5186 0.1649 0.8100 0.160 Uiso 1 1 calc R . .
C37 C 0.6979(13) 0.2443(13) 0.9874(9) 0.117 Uani 1 1 d D . .
H79 H 0.7416 0.1862 1.0068 0.140 Uiso 1 1 calc R . .
H80 H 0.7454 0.2695 0.9568 0.140 Uiso 1 1 calc R . .
C38 C 0.6032(14) 0.3251(13) 1.0413(8) 0.130 Uani 1 1 d D . .
H81 H 0.5846 0.2816 1.0737 0.156 Uiso 1 1 calc R . .
H82 H 0.5494 0.3465 1.0185 0.156 Uiso 1 1 calc R . .
C39 C 0.5464(17) 0.4231(14) 1.0923(10) 0.151 Uani 1 1 d D . .
H83 H 0.5709 0.4718 1.0716 0.181 Uiso 1 1 calc R . .
H84 H 0.4664 0.4548 1.1056 0.181 Uiso 1 1 calc R . .
C40 C 0.5812(17) 0.3885(16) 1.1554(9) 0.159 Uani 1 1 d D . .
H85 H 0.5472 0.4466 1.1893 0.239 Uiso 1 1 calc R . .
H86 H 0.6605 0.3579 1.1415 0.239 Uiso 1 1 calc R . .
H87 H 0.5576 0.3395 1.1748 0.239 Uiso 1 1 calc R . .

loop_
_atom_site_aniso_label
_atom_site_aniso_U_11
_atom_site_aniso_U_22
_atom_site_aniso_U_33
_atom_site_aniso_U_23
_atom_site_aniso_U_13
_atom_site_aniso_U_12
Np1 0.04021(19) 0.0386(2) 0.0520(2) 0.00420(16) -0.01743(16) -0.01843(15)
Np2 0.0568(2) 0.0532(3) 0.0912(3) 0.0166(2) -0.0407(2) -0.0316(2)
Np3 0.0519(2) 0.0460(2) 0.0803(3) 0.0040(2) -0.0125(2) -0.02957(19)
Np4 0.0570(2) 0.0523(3) 0.0762(3) 0.0146(2) -0.0373(2) -0.0205(2)
Cl1 0.0542(15) 0.0517(16) 0.130(3) 0.0087(17) -0.0257(16) -0.0255(13)
Cl2 0.088(2) 0.077(2) 0.118(3) 0.043(2) -0.043(2) -0.0549(18)
Cl3 0.095(2) 0.101(3) 0.107(3) 0.047(2) -0.063(2) -0.056(2)
Cl4 0.089(2) 0.072(2) 0.121(3) -0.0152(19) -0.050(2) -0.0318(17)
Cl5 0.0536(14) 0.0460(15) 0.095(2) -0.0001(14) -0.0128(14) -0.0167(12)
Cl6 0.093(2) 0.081(2) 0.085(2) 0.0300(18) -0.0323(18) -0.0486(18)
Cl7 0.094(2) 0.070(2) 0.128(3) 0.002(2) -0.063(2) -0.0367(18)
Cl8 0.0590(18) 0.084(2) 0.147(4) -0.003(2) 0.009(2) -0.0366(17)
Cl9 0.0805(19) 0.077(2) 0.084(2) 0.0268(17) -0.0331(16) -0.0409(17)
Cl10 0.0619(16) 0.0556(17) 0.100(2) -0.0044(15) -0.0295(16) -0.0193(13)
Cl11 0.0538(15) 0.082(2) 0.104(3) 0.0095(18) -0.0317(16) -0.0249(15)
Cl12 0.110(3) 0.105(3) 0.081(2) 0.014(2) -0.056(2) -0.057(2)
O21 0.051(4) 0.056(4) 0.070(5) 0.011(3) -0.029(3) -0.032(3)
O22 0.077(5) 0.072(6) 0.154(9) 0.023(6) -0.068(6) -0.045(5)
O31 0.050(4) 0.045(4) 0.077(5) 0.007(3) -0.021(3) -0.028(3)
O32 0.081(5) 0.060(5) 0.125(8) 0.020(5) -0.026(5) -0.046(4)
O41 0.047(3) 0.048(4) 0.069(5) 0.010(3) -0.027(3) -0.022(3)
O42 0.082(5) 0.076(6) 0.128(8) 0.035(6) -0.064(6) -0.033(5)
O1W 0.042(3) 0.044(4) 0.089(6) -0.001(4) -0.008(4) -0.020(3)
O2W 0.052(4) 0.068(5) 0.076(5) 0.023(4) -0.018(4) -0.027(4)
O3W 0.064(5) 0.045(4) 0.089(6) 0.000(4) -0.035(4) -0.016(4)
O4W 0.075(5) 0.067(5) 0.069(5) 0.015(4) -0.032(4) -0.045(4)
O5W 0.056(4) 0.064(5) 0.077(6) 0.013(4) -0.022(4) -0.030(4)
O6W 0.082(5) 0.050(4) 0.078(6) 0.006(4) -0.040(4) -0.031(4)
N1 0.066(6) 0.076(7) 0.081(7) -0.007(6) -0.009(5) -0.036(5)
N2 0.124(9) 0.067(7) 0.100(9) 0.019(6) -0.046(7) -0.058(7)
C1 0.082 0.081 0.083 0.010 -0.029 -0.039
C2 0.091 0.090 0.090 0.008 -0.032 -0.044
C3 0.088 0.087 0.086 0.009 -0.033 -0.041
C4 0.099 0.101 0.100 0.011 -0.034 -0.049
C5 0.121 0.118 0.123 0.015 -0.037 -0.057
C6 0.140 0.131 0.137 0.018 -0.040 -0.057
C7 0.135 0.138 0.138 0.013 -0.043 -0.056
C8 0.135 0.138 0.140 0.015 -0.044 -0.059
N3 0.113(10) 0.105(11) 0.181(16) 0.016(10) -0.091(11) -0.034(9)
N4 0.123(12) 0.165(15) 0.135(13) -0.036(11) -0.010(10) -0.102(12)
C9 0.090 0.091 0.090 0.011 -0.033 -0.044
C10 0.101 0.104 0.107 0.009 -0.035 -0.050
C11 0.116 0.117 0.120 0.011 -0.036 -0.054
C12 0.132 0.134 0.132 0.013 -0.046 -0.052
C13 0.113 0.112 0.113 0.014 -0.038 -0.048
C14 0.110 0.114 0.112 0.013 -0.038 -0.048
C15 0.129 0.131 0.132 0.016 -0.042 -0.056
C16 0.139 0.136 0.142 0.020 -0.041 -0.058
N5 0.130(10) 0.139(12) 0.131(12) 0.069(10) -0.083(9) -0.101(10)
N6 0.134(10) 0.078(8) 0.139(12) 0.028(8) -0.073(9) -0.067(8)
C17 0.099 0.098 0.100 0.012 -0.037 -0.050
C18 0.112 0.111 0.118 0.014 -0.039 -0.055
C19 0.108 0.107 0.109 0.013 -0.039 -0.050
C20 0.112 0.112 0.113 0.016 -0.039 -0.053
C21 0.106 0.104 0.104 0.012 -0.038 -0.050
C22 0.110 0.113 0.111 0.013 -0.039 -0.051
C23 0.128 0.131 0.126 0.015 -0.042 -0.056
C24 0.141 0.145 0.140 0.012 -0.045 -0.062
N7 0.088(8) 0.058(7) 0.158(13) 0.007(7) -0.067(8) -0.026(6)
N8 0.065(6) 0.068(7) 0.108(9) -0.019(6) -0.018(6) -0.017(5)
C25 0.087 0.085 0.089 0.010 -0.031 -0.042
C26 0.112 0.112 0.119 0.011 -0.039 -0.049
C27 0.123 0.128 0.129 0.010 -0.042 -0.059
C28 0.121 0.117 0.123 0.018 -0.046 -0.056
C29 0.107 0.105 0.106 0.011 -0.037 -0.050
C30 0.099 0.100 0.101 0.012 -0.035 -0.047
C31 0.124 0.124 0.126 0.016 -0.046 -0.059
C32 0.129 0.127 0.132 0.016 -0.042 -0.062
N9 0.089(8) 0.104(10) 0.142(12) 0.049(9) -0.047(8) -0.060(8)
N10 0.148(12) 0.153(14) 0.120(11) 0.053(10) -0.052(10) -0.115(11)
C33 0.100 0.100 0.102 0.014 -0.034 -0.049
C34 0.110 0.108 0.114 0.016 -0.036 -0.053
C35 0.115 0.116 0.120 0.015 -0.038 -0.056
C36 0.102 0.105 0.107 0.011 -0.035 -0.047
C37 0.115 0.115 0.118 0.017 -0.039 -0.054
C38 0.128 0.127 0.130 0.011 -0.040 -0.060
C39 0.140 0.142 0.147 0.018 -0.039 -0.057
C40 0.151 0.155 0.157 0.015 -0.048 -0.064

loop_
_atom_type_symbol
_atom_type_description
_atom_type_scat_dispersion_real
_atom_type_scat_dispersion_imag
_atom_type_scat_source
C C 0.0033 0.0016 'International Tables Vol C Tables 4.2.6.8 and 6.1.1.4'
H H 0.0000 0.0000 'International Tables Vol C Tables 4.2.6.8 and 6.1.1.4'
N N 0.0061 0.0033 'International Tables Vol C Tables 4.2.6.8 and 6.1.1.4'
O O 0.0106 0.0060 'International Tables Vol C Tables 4.2.6.8 and 6.1.1.4'
Cl Cl 0.1484 0.1585 'International Tables Vol C Tables 4.2.6.8 and 6.1.1.4'
Np Np -11.4937 4.1493 'International Tables Vol C Tables 4.2.6.8 and 6.1.1.4'

loop_
_geom_angle_atom_site_label_1
_geom_angle_atom_site_label_2
_geom_angle_atom_site_label_3
_geom_angle
_geom_angle_site_symmetry_1
_geom_angle_site_symmetry_3
_geom_angle_publ_flag
O41 Np1 O21 118.3(2) . . ?
O41 Np1 O31 121.6(2) . . ?
O21 Np1 O31 120.2(2) . . ?
O41 Np1 O3W 69.6(3) . . ?
O21 Np1 O3W 68.9(2) . . ?
O31 Np1 O3W 133.9(3) . . ?
O41 Np1 O2W 70.1(2) . . ?
O21 Np1 O2W 135.0(3) . . ?
O31 Np1 O2W 69.6(3) . . ?
O3W Np1 O2W 75.0(3) . . ?
O41 Np1 O1W 135.0(3) . . ?
O21 Np1 O1W 69.6(2) . . ?
O31 Np1 O1W 68.9(2) . . ?
O3W Np1 O1W 138.5(3) . . ?
O2W Np1 O1W 138.5(3) . . ?
O41 Np1 O6W 69.3(3) . . ?
O21 Np1 O6W 136.2(3) . . ?
O31 Np1 O6W 69.3(3) . . ?
O3W Np1 O6W 138.7(3) . . ?
O2W Np1 O6W 88.8(3) . . ?
O1W Np1 O6W 76.7(3) . . ?
O41 Np1 O4W 137.1(3) . . ?
O21 Np1 O4W 68.4(2) . . ?
O31 Np1 O4W 68.9(3) . . ?
O3W Np1 O4W 75.5(3) . . ?
O2W Np1 O4W 77.5(3) . . ?
O1W Np1 O4W 87.9(3) . . ?
O6W Np1 O4W 138.2(3) . . ?
O41 Np1 O5W 69.6(2) . . ?
O21 Np1 O5W 69.1(2) . . ?
O31 Np1 O5W 133.2(3) . . ?
O3W Np1 O5W 92.9(3) . . ?
O2W Np1 O5W 139.7(2) . . ?
O1W Np1 O5W 73.9(2) . . ?
O6W Np1 O5W 75.3(3) . . ?
O4W Np1 O5W 137.3(3) . . ?
O41 Np1 H10 55.0(17) . . ?
O21 Np1 H10 73(3) . . ?
O31 Np1 H10 148(2) . . ?
O3W Np1 H10 76.9(19) . . ?
O2W Np1 H10 124.1(14) . . ?
O1W Np1 H10 92.4(11) . . ?
O6W Np1 H10 82(3) . . ?
O4W Np1 H10 138(3) . . ?
O5W Np1 H10 18.7(11) . . ?
O22 Np2 O21 179.2(4) . . ?
O22 Np2 Cl2 92.1(3) . . ?
O21 Np2 Cl2 87.3(2) . . ?
O22 Np2 Cl4 93.5(3) . . ?
O21 Np2 Cl4 87.1(2) . . ?
Cl2 Np2 Cl4 88.83(12) . . ?
O22 Np2 Cl1 93.1(3) . . ?
O21 Np2 Cl1 86.2(2) . . ?
Cl2 Np2 Cl1 86.38(11) . . ?
Cl4 Np2 Cl1 171.94(11) . . ?
O22 Np2 Cl3 94.1(3) . . ?
O21 Np2 Cl3 86.4(2) . . ?
Cl2 Np2 Cl3 173.68(10) . . ?
Cl4 Np2 Cl3 91.88(13) . . ?
Cl1 Np2 Cl3 92.17(11) . . ?
O32 Np3 O31 178.1(4) . . ?
O32 Np3 Cl7 91.3(3) . . ?
O31 Np3 Cl7 87.5(2) . . ?
O32 Np3 Cl8 94.0(3) . . ?
O31 Np3 Cl8 87.4(2) . . ?
Cl7 Np3 Cl8 91.81(14) . . ?
O32 Np3 Cl5 92.6(3) . . ?
O31 Np3 Cl5 86.0(2) . . ?
Cl7 Np3 Cl5 87.92(11) . . ?
Cl8 Np3 Cl5 173.34(10) . . ?
O32 Np3 Cl6 94.9(3) . . ?
O31 Np3 Cl6 86.3(2) . . ?
Cl7 Np3 Cl6 173.66(10) . . ?
Cl8 Np3 Cl6 89.33(13) . . ?
Cl5 Np3 Cl6 90.23(10) . . ?
O42 Np4 O41 178.8(4) . . ?
O42 Np4 Cl12 95.0(3) . . ?
O41 Np4 Cl12 85.8(2) . . ?
O42 Np4 Cl9 94.5(3) . . ?
O41 Np4 Cl9 86.4(2) . . ?
Cl12 Np4 Cl9 84.97(11) . . ?
O42 Np4 Cl11 92.8(3) . . ?
O41 Np4 Cl11 86.3(2) . . ?
Cl12 Np4 Cl11 91.21(11) . . ?
Cl9 Np4 Cl11 171.99(10) . . ?
O42 Np4 Cl10 92.5(3) . . ?
O41 Np4 Cl10 86.7(2) . . ?
Cl12 Np4 Cl10 172.26(10) . . ?
Cl9 Np4 Cl10 92.71(10) . . ?
Cl11 Np4 Cl10 90.16(10) . . ?
Np2 O21 Np1 179.7(4) . . ?
Np3 O31 Np1 179.1(4) . . ?
Np4 O41 Np1 179.9(4) . . ?
Np1 O1W H1 123(8) . . ?
Np1 O1W H2 109(7) . . ?
H1 O1W H2 101(6) . . ?
Np1 O2W H3 132(7) . . ?
Np1 O2W H4 122(7) . . ?
H3 O2W H4 98(6) . . ?
Np1 O3W H5 118(8) . . ?
Np1 O3W H6 111(8) . . ?
H5 O3W H6 101(6) . . ?
Np1 O4W H7 117(9) . . ?
Np1 O4W H8 114(8) . . ?
H7 O4W H8 110(7) . . ?
Np1 O5W H9 123(9) . . ?
Np1 O5W H10 80(9) . . ?
H9 O5W H10 116(8) . . ?
Np1 O6W H11 113(8) . . ?
Np1 O6W H12 134(8) . . ?
H11 O6W H12 113(8) . . ?
C1 N1 C2 109.9(12) . . ?
C1 N1 C4 124.9(12) . . ?
C2 N1 C4 125.2(12) . . ?
C3 N2 C1 109.6(11) . . ?
C3 N2 C5 126.9(14) . . ?
C1 N2 C5 123.1(13) . . ?
N1 C1 N2 106.4(13) . . ?
N1 C1 H13 126.8 . . ?
N2 C1 H13 126.8 . . ?
C3 C2 N1 106.8(14) . . ?
C3 C2 H14 126.6 . . ?
N1 C2 H14 126.6 . . ?
C2 C3 N2 107.3(14) . . ?
C2 C3 H15 126.3 . . ?
N2 C3 H15 126.3 . . ?
N1 C4 H16 109.5 . . ?
N1 C4 H17 109.5 . . ?
H16 C4 H17 109.5 . . ?
N1 C4 H18 109.5 . . ?
H16 C4 H18 109.5 . . ?
H17 C4 H18 109.5 . . ?
N2 C5 C6 105.3(13) . . ?
N2 C5 H19 110.7 . . ?
C6 C5 H19 110.7 . . ?
N2 C5 H20 110.7 . . ?
C6 C5 H20 110.7 . . ?
H19 C5 H20 108.8 . . ?
C7 C6 C5 118.4(17) . . ?
C7 C6 H21 107.7 . . ?
C5 C6 H21 107.7 . . ?
C7 C6 H22 107.7 . . ?
C5 C6 H22 107.7 . . ?
H21 C6 H22 107.1 . . ?
C6 C7 C8 106.3(16) . . ?
C6 C7 H23 110.5 . . ?
C8 C7 H23 110.5 . . ?
C6 C7 H24 110.5 . . ?
C8 C7 H24 110.5 . . ?
H23 C7 H24 108.7 . . ?
C7 C8 H25 109.5 . . ?
C7 C8 H26 109.5 . . ?
H25 C8 H26 109.5 . . ?
C7 C8 H27 109.5 . . ?
H25 C8 H27 109.5 . . ?
H26 C8 H27 109.5 . . ?
C9 N3 C12 124.6(18) . . ?
C9 N3 C10 101.8(15) . . ?
C12 N3 C10 133.5(15) . . ?
C11 N4 C9 103.2(18) . . ?
C11 N4 C13 137.4(19) . . ?
C9 N4 C13 119.1(13) . . ?
N3 C9 N4 112.7(16) . . ?
N3 C9 H28 123.7 . . ?
N4 C9 H28 123.7 . . ?
C11 C10 N3 104.3(16) . . ?
C11 C10 H29 127.8 . . ?
N3 C10 H29 127.8 . . ?
N4 C11 C10 118(2) . . ?
N4 C11 H30 121.1 . . ?
C10 C11 H30 121.1 . . ?
N3 C12 H31 109.5 . . ?
N3 C12 H32 109.5 . . ?
H31 C12 H32 109.5 . . ?
N3 C12 H33 109.5 . . ?
H31 C12 H33 109.5 . . ?
H32 C12 H33 109.5 . . ?
C14 C13 N4 112.5(14) . . ?
C14 C13 H34 109.1 . . ?
N4 C13 H34 109.1 . . ?
C14 C13 H35 109.1 . . ?
N4 C13 H35 109.1 . . ?
H34 C13 H35 107.8 . . ?
C13 C14 C15 114.5(16) . . ?
C13 C14 H36 108.6 . . ?
C15 C14 H36 108.6 . . ?
C13 C14 H37 108.6 . . ?
C15 C14 H37 108.6 . . ?
H36 C14 H37 107.6 . . ?
C16 C15 C14 99.6(15) . . ?
C16 C15 H38 111.9 . . ?
C14 C15 H38 111.9 . . ?
C16 C15 H39 111.9 . . ?
C14 C15 H39 111.9 . . ?
H38 C15 H39 109.6 . . ?
C15 C16 H40 109.5 . . ?
C15 C16 H41 109.5 . . ?
H40 C16 H41 109.5 . . ?
C15 C16 H42 109.5 . . ?
H40 C16 H42 109.5 . . ?
H41 C16 H42 109.5 . . ?
C18 N5 C17 108.5(14) . . ?
C18 N5 C20 129.5(17) . . ?
C17 N5 C20 122.0(17) . . ?
C17 N6 C19 110.5(16) . . ?
C17 N6 C21 124.2(16) . . ?
C19 N6 C21 124.6(14) . . ?
N6 C17 N5 106.5(16) . . ?
N6 C17 H43 126.7 . . ?
N5 C17 H43 126.7 . . ?
N5 C18 C19 107.3(17) . . ?
N5 C18 H44 126.4 . . ?
C19 C18 H44 126.4 . . ?
N6 C19 C18 106.6(17) . . ?
N6 C19 H45 126.7 . . ?
C18 C19 H45 126.7 . . ?
N5 C20 H46 109.5 . . ?
N5 C20 H47 109.5 . . ?
H46 C20 H47 109.5 . . ?
N5 C20 H48 109.5 . . ?
H46 C20 H48 109.5 . . ?
H47 C20 H48 109.5 . . ?
N6 C21 C22 111.2(13) . . ?
N6 C21 H49 109.4 . . ?
C22 C21 H49 109.4 . . ?
N6 C21 H50 109.4 . . ?
C22 C21 H50 109.4 . . ?
H49 C21 H50 108.0 . . ?
C21 C22 C23 107.8(13) . . ?
C21 C22 H51 110.1 . . ?
C23 C22 H51 110.1 . . ?
C21 C22 H52 110.1 . . ?
C23 C22 H52 110.1 . . ?
H51 C22 H52 108.5 . . ?
C24 C23 C22 108.3(15) . . ?
C24 C23 H53 110.0 . . ?
C22 C23 H53 110.0 . . ?
C24 C23 H54 110.0 . . ?
C22 C23 H54 110.0 . . ?
H53 C23 H54 108.4 . . ?
C23 C24 H55 109.5 . . ?
C23 C24 H56 109.5 . . ?
H55 C24 H56 109.5 . . ?
C23 C24 H57 109.5 . . ?
H55 C24 H57 109.5 . . ?
H56 C24 H57 109.5 . . ?
C25 N7 C26 102.6(15) . . ?
C25 N7 C28 128.3(15) . . ?
C26 N7 C28 128.9(14) . . ?
C25 N8 C27 106.1(15) . . ?
C25 N8 C29 126.2(12) . . ?
C27 N8 C29 127.6(15) . . ?
N8 C25 N7 113.7(14) . . ?
N8 C25 H58 123.2 . . ?
N7 C25 H58 123.2 . . ?
C27 C26 N7 112.0(18) . . ?
C27 C26 H59 124.0 . . ?
N7 C26 H59 124.0 . . ?
C26 C27 N8 105.4(18) . . ?
C26 C27 H60 127.3 . . ?
N8 C27 H60 127.3 . . ?
N7 C28 H61 109.5 . . ?
N7 C28 H62 109.5 . . ?
H61 C28 H62 109.5 . . ?
N7 C28 H63 109.5 . . ?
H61 C28 H63 109.5 . . ?
H62 C28 H63 109.5 . . ?
C30 C29 N8 107.4(12) . . ?
C30 C29 H64 110.2 . . ?
N8 C29 H64 110.2 . . ?
C30 C29 H65 110.2 . . ?
N8 C29 H65 110.2 . . ?
H64 C29 H65 108.5 . . ?
C29 C30 C31 108.7(13) . . ?
C29 C30 H66 110.0 . . ?
C31 C30 H66 110.0 . . ?
C29 C30 H67 110.0 . . ?
C31 C30 H67 110.0 . . ?
H66 C30 H67 108.3 . . ?
C30 C31 C32 121.1(15) . . ?
C30 C31 H68 107.1 . . ?
C32 C31 H68 107.1 . . ?
C30 C31 H69 107.1 . . ?
C32 C31 H69 107.0 . . ?
H68 C31 H69 106.8 . . ?
C31 C32 H70 109.5 . . ?
C31 C32 H71 109.5 . . ?
H70 C32 H71 109.5 . . ?
C31 C32 H72 109.5 . . ?
H70 C32 H72 109.5 . . ?
H71 C32 H72 109.5 . . ?
C33 N9 C34 102.3(15) . . ?
C33 N9 C36 129.5(13) . . ?
C34 N9 C36 128.0(14) . . ?
C33 N10 C35 108.9(16) . . ?
C33 N10 C37 129.0(14) . . ?
C35 N10 C37 121.7(15) . . ?
N10 C33 N9 113.3(15) . . ?
N10 C33 H73 123.3 . . ?
N9 C33 H73 123.3 . . ?
C35 C34 N9 111.6(17) . . ?
C35 C34 H74 124.2 . . ?
N9 C34 H74 124.2 . . ?
C34 C35 N10 103.6(17) . . ?
C34 C35 H75 128.2 . . ?
N10 C35 H75 128.2 . . ?
N9 C36 H76 109.5 . . ?
N9 C36 H77 109.5 . . ?
H76 C36 H77 109.5 . . ?
N9 C36 H78 109.5 . . ?
H76 C36 H78 109.5 . . ?
H77 C36 H78 109.5 . . ?
C38 C37 N10 100.5(14) . . ?
C38 C37 H79 111.7 . . ?
N10 C37 H79 111.7 . . ?
C38 C37 H80 111.7 . . ?
N10 C37 H80 111.7 . . ?
H79 C37 H80 109.4 . . ?
C37 C38 C39 153.6(18) . . ?
C37 C38 H81 98.1 . . ?
C39 C38 H81 98.1 . . ?
C37 C38 H82 98.1 . . ?
C39 C38 H82 98.1 . . ?
H81 C38 H82 103.7 . . ?
C40 C39 C38 105.9(13) . . ?
C40 C39 H83 110.6 . . ?
C38 C39 H83 110.6 . . ?
C40 C39 H84 110.6 . . ?
C38 C39 H84 110.6 . . ?
H83 C39 H84 108.7 . . ?
C39 C40 H85 109.5 . . ?
C39 C40 H86 109.5 . . ?
H85 C40 H86 109.5 . . ?
C39 C40 H87 109.5 . . ?
H85 C40 H87 109.5 . . ?
H86 C40 H87 109.5 . . ?

loop_
_geom_bond_atom_site_label_1
_geom_bond_atom_site_label_2
_geom_bond_distance
_geom_bond_site_symmetry_2
_geom_bond_publ_flag
Np1 O41 2.258(6) . ?
Np1 O21 2.299(6) . ?
Np1 O31 2.307(6) . ?
Np1 O3W 2.433(8) . ?
Np1 O2W 2.439(7) . ?
Np1 O1W 2.451(7) . ?
Np1 O6W 2.465(8) . ?
Np1 O4W 2.469(8) . ?
Np1 O5W 2.481(8) . ?
Np1 H10 2.47(12) . ?
Np2 O22 1.799(7) . ?
Np2 O21 1.884(6) . ?
Np2 Cl2 2.718(3) . ?
Np2 Cl4 2.720(3) . ?
Np2 Cl1 2.751(3) . ?
Np2 Cl3 2.766(3) . ?
Np3 O32 1.788(7) . ?
Np3 O31 1.874(6) . ?
Np3 Cl7 2.713(4) . ?
Np3 Cl8 2.713(3) . ?
Np3 Cl5 2.734(3) . ?
Np3 Cl6 2.752(4) . ?
Np4 O42 1.784(8) . ?
Np4 O41 1.902(6) . ?
Np4 Cl12 2.727(4) . ?
Np4 Cl9 2.728(3) . ?
Np4 Cl11 2.740(3) . ?
Np4 Cl10 2.747(3) . ?
O1W H1 0.86(5) . ?
O1W H2 0.91(4) . ?
O2W H3 0.91(5) . ?
O2W H4 0.84(5) . ?
O3W H5 0.89(5) . ?
O3W H6 0.87(5) . ?
O4W H7 0.80(5) . ?
O4W H8 0.85(4) . ?
O5W H9 0.80(4) . ?
O5W H10 0.80(5) . ?
O6W H11 0.81(5) . ?
O6W H12 0.83(5) . ?
N1 C1 1.287(16) . ?
N1 C2 1.396(18) . ?
N1 C4 1.484(17) . ?
N2 C3 1.350(17) . ?
N2 C1 1.357(17) . ?
N2 C5 1.540(19) . ?
C1 H13 0.9300 . ?
C2 C3 1.312(18) . ?
C2 H14 0.9300 . ?
C3 H15 0.9300 . ?
C4 H16 0.9600 . ?
C4 H17 0.9600 . ?
C4 H18 0.9600 . ?
C5 C6 1.553(16) . ?
C5 H19 0.9700 . ?
C5 H20 0.9700 . ?
C6 C7 1.477(16) . ?
C6 H21 0.9700 . ?
C6 H22 0.9700 . ?
C7 C8 1.487(16) . ?
C7 H23 0.9700 . ?
C7 H24 0.9700 . ?
C8 H25 0.9600 . ?
C8 H26 0.9600 . ?
C8 H27 0.9600 . ?
N3 C9 1.352(18) . ?
N3 C12 1.38(2) . ?
N3 C10 1.47(2) . ?
N4 C11 1.25(2) . ?
N4 C9 1.39(2) . ?
N4 C13 1.54(2) . ?
C9 H28 0.9300 . ?
C10 C11 1.31(2) . ?
C10 H29 0.9300 . ?
C11 H30 0.9300 . ?
C12 H31 0.9600 . ?
C12 H32 0.9600 . ?
C12 H33 0.9600 . ?
C13 C14 1.479(15) . ?
C13 H34 0.9700 . ?
C13 H35 0.9700 . ?
C14 C15 1.549(15) . ?
C14 H36 0.9700 . ?
C14 H37 0.9700 . ?
C15 C16 1.436(15) . ?
C15 H38 0.9700 . ?
C15 H39 0.9700 . ?
C16 H40 0.9600 . ?
C16 H41 0.9600 . ?
C16 H42 0.9600 . ?
N5 C18 1.36(2) . ?
N5 C17 1.36(2) . ?
N5 C20 1.402(18) . ?
N6 C17 1.328(18) . ?
N6 C19 1.35(2) . ?
N6 C21 1.40(2) . ?
C17 H43 0.9300 . ?
C18 C19 1.37(2) . ?
C18 H44 0.9300 . ?
C19 H45 0.9300 . ?
C20 H46 0.9600 . ?
C20 H47 0.9600 . ?
C20 H48 0.9600 . ?
C21 C22 1.527(14) . ?
C21 H49 0.9700 . ?
C21 H50 0.9700 . ?
C22 C23 1.541(15) . ?
C22 H51 0.9700 . ?
C22 H52 0.9700 . ?
C23 C24 1.450(15) . ?
C23 H53 0.9700 . ?
C23 H54 0.9700 . ?
C24 H55 0.9600 . ?
C24 H56 0.9600 . ?
C24 H57 0.9600 . ?
N7 C25 1.320(17) . ?
N7 C26 1.35(2) . ?
N7 C28 1.43(2) . ?
N8 C25 1.277(17) . ?
N8 C27 1.39(2) . ?
N8 C29 1.531(18) . ?
C25 H58 0.9300 . ?
C26 C27 1.29(2) . ?
C26 H59 0.9300 . ?
C27 H60 0.9300 . ?
C28 H61 0.9600 . ?
C28 H62 0.9600 . ?
C28 H63 0.9600 . ?
C29 C30 1.474(14) . ?
C29 H64 0.9700 . ?
C29 H65 0.9700 . ?
C30 C31 1.513(15) . ?
C30 H66 0.9700 . ?
C30 H67 0.9700 . ?
C31 C32 1.550(15) . ?
C31 H68 0.9700 . ?
C31 H69 0.9700 . ?
C32 H70 0.9600 . ?
C32 H71 0.9600 . ?
C32 H72 0.9600 . ?
N9 C33 1.32(2) . ?
N9 C34 1.377(19) . ?
N9 C36 1.48(2) . ?
N10 C33 1.282(19) . ?
N10 C35 1.37(2) . ?
N10 C37 1.48(2) . ?
C33 H73 0.9300 . ?
C34 C35 1.34(2) . ?
C34 H74 0.9300 . ?
C35 H75 0.9300 . ?
C36 H76 0.9600 . ?
C36 H77 0.9600 . ?
C36 H78 0.9600 . ?
C37 C38 1.471(15) . ?
C37 H79 0.9700 . ?
C37 H80 0.9700 . ?
C38 C39 1.546(16) . ?
C38 H81 0.9700 . ?
C38 H82 0.9700 . ?
C39 C40 1.540(16) . ?
C39 H83 0.9700 . ?
C39 H84 0.9700 . ?
C40 H85 0.9600 . ?
C40 H86 0.9600 . ?
C40 H87 0.9600 . ?

loop_
_geom_hbond_atom_site_label_D
_geom_hbond_atom_site_label_H
_geom_hbond_atom_site_label_A
_geom_hbond_distance_DH
_geom_hbond_distance_HA
_geom_hbond_distance_DA
_geom_hbond_angle_DHA
_geom_hbond_site_symmetry_A
O1W H1 Cl1 0.86(5) 2.40(6) 3.195(7) 156(9) .
O1W H2 Cl5 0.91(4) 2.59(10) 3.156(7) 121(9) .
O2W H3 Cl8 0.91(5) 2.35(6) 3.222(9) 159(10) .
O2W H4 Cl11 0.84(5) 2.37(5) 3.201(8) 172(12) .
O3W H5 Cl10 0.89(5) 2.33(5) 3.191(8) 163(10) .
O3W H6 Cl4 0.87(5) 2.34(5) 3.196(8) 169(11) .
O4W H7 Cl6 0.80(5) 2.41(5) 3.203(8) 169(10) .
O4W H8 Cl3 0.85(4) 2.33(5) 3.175(8) 173(10) .
O5W H9 Cl2 0.80(4) 2.54(8) 3.233(8) 146(10) .
O5W H10 Cl9 0.80(5) 2.68(11) 3.160(8) 120(11) .
O5W H10 O41 0.80(5) 2.19(9) 2.711(9) 123(10) .
O6W H11 Cl7 0.81(5) 2.73(11) 3.202(8) 119(10) .
O6W H12 Cl12 0.83(5) 2.33(5) 3.113(9) 159(10) .
C33 H73 Cl1 0.93 2.70 3.578(17) 158.7 1_655
C28 H62 Cl1 0.96 2.61 3.535(18) 163.2 2_566
C28 H63 Cl5 0.96 2.82 3.758(18) 165.8 2_566
C26 H59 Cl6 0.93 3.00 3.673(18) 130.8 2_566
C37 H79 Cl9 0.97 2.76 3.684(19) 158.9 2_657
C25 H58 Cl10 0.93 2.75 3.540(15) 142.9 2_656
C30 H66 Cl11 0.97 2.84 3.664(17) 143.2 2_656
C2 H14 Cl2 0.93 2.89 3.554(15) 129.1 1_565
C4 H17 Cl9 0.96 2.88 3.667(16) 139.6 1_565
C21 H49 Cl2 0.97 2.89 3.831(17) 163.6 1_665
C20 H48 Cl4 0.96 2.93 3.693(18) 137.2 1_665
C3 H15 Cl9 0.93 2.94 3.736(16) 144.2 2_567
C24 H55 Cl12 0.96 2.91 3.74(2) 144.5 2_667
C36 H77 Cl7 0.96 2.90 3.790(16) 155.2 .
C7 H23 Cl7 0.97 2.94 3.79(2) 146.9 .
C1 H13 Cl7 0.93 2.84 3.691(15) 153.3 .
C34 H74 Cl12 0.93 2.88 3.631(18) 139.1 .
C12 H33 Cl8 0.96 2.94 3.78(2) 146.9 .

loop_
_geom_torsion_atom_site_label_1
_geom_torsion_atom_site_label_2
_geom_torsion_atom_site_label_3
_geom_torsion_atom_site_label_4
_geom_torsion
_geom_torsion_site_symmetry_1
_geom_torsion_site_symmetry_2
_geom_torsion_site_symmetry_3
_geom_torsion_site_symmetry_4
_geom_torsion_publ_flag
O22 Np2 O21 Np1 76(100) . . . . ?
Cl2 Np2 O21 Np1 26(100) . . . . ?
Cl4 Np2 O21 Np1 -63(100) . . . . ?
Cl1 Np2 O21 Np1 112(100) . . . . ?
Cl3 Np2 O21 Np1 -155(100) . . . . ?
O41 Np1 O21 Np2 13(100) . . . . ?
O31 Np1 O21 Np2 -167(100) . . . . ?
O3W Np1 O21 Np2 64(100) . . . . ?
O2W Np1 O21 Np2 102(100) . . . . ?
O1W Np1 O21 Np2 -118(100) . . . . ?
O6W Np1 O21 Np2 -76(100) . . . . ?
O4W Np1 O21 Np2 146(100) . . . . ?
O5W Np1 O21 Np2 -38(100) . . . . ?
O32 Np3 O31 Np1 -72(32) . . . . ?
Cl7 Np3 O31 Np1 -24(29) . . . . ?
Cl8 Np3 O31 Np1 68(29) . . . . ?
Cl5 Np3 O31 Np1 -112(29) . . . . ?
Cl6 Np3 O31 Np1 158(29) . . . . ?
O41 Np1 O31 Np3 -16(29) . . . . ?
O21 Np1 O31 Np3 164(29) . . . . ?
O3W Np1 O31 Np3 -107(29) . . . . ?
O2W Np1 O31 Np3 -65(29) . . . . ?
O1W Np1 O31 Np3 115(29) . . . . ?
O6W Np1 O31 Np3 32(29) . . . . ?
O4W Np1 O31 Np3 -149(29) . . . . ?
O5W Np1 O31 Np3 75(29) . . . . ?
O42 Np4 O41 Np1 -139(100) . . . . ?
Cl12 Np4 O41 Np1 -5(100) . . . . ?
Cl9 Np4 O41 Np1 80(100) . . . . ?
Cl11 Np4 O41 Np1 -96(100) . . . . ?
Cl10 Np4 O41 Np1 173(100) . . . . ?
O21 Np1 O41 Np4 -125(100) . . . . ?
O31 Np1 O41 Np4 55(100) . . . . ?
O3W Np1 O41 Np4 -175(100) . . . . ?
O2W Np1 O41 Np4 104(100) . . . . ?
O1W Np1 O41 Np4 -36(100) . . . . ?
O6W Np1 O41 Np4 7(100) . . . . ?
O4W Np1 O41 Np4 147(100) . . . . ?
O5W Np1 O41 Np4 -74(100) . . . . ?
C2 N1 C1 N2 -0.9(15) . . . . ?
C4 N1 C1 N2 -177.6(12) . . . . ?
C3 N2 C1 N1 0.6(16) . . . . ?
C5 N2 C1 N1 -173.0(12) . . . . ?
C1 N1 C2 C3 0.8(17) . . . . ?
C4 N1 C2 C3 177.6(13) . . . . ?
N1 C2 C3 N2 -0.3(16) . . . . ?
C1 N2 C3 C2 -0.2(17) . . . . ?
C5 N2 C3 C2 173.1(13) . . . . ?
C3 N2 C5 C6 -94.2(18) . . . . ?
C1 N2 C5 C6 78.2(19) . . . . ?
N2 C5 C6 C7 -150.4(18) . . . . ?
C5 C6 C7 C8 -172.4(17) . . . . ?
C12 N3 C9 N4 -178.2(18) . . . . ?
C10 N3 C9 N4 -1.7(18) . . . . ?
C11 N4 C9 N3 4(2) . . . . ?
C13 N4 C9 N3 178.7(14) . . . . ?
C9 N3 C10 C11 -1.3(19) . . . . ?
C12 N3 C10 C11 175(2) . . . . ?
C9 N4 C11 C10 -5(2) . . . . ?
C13 N4 C11 C10 -178.3(18) . . . . ?
N3 C10 C11 N4 4(2) . . . . ?
C11 N4 C13 C14 90(3) . . . . ?
C9 N4 C13 C14 -82.2(19) . . . . ?
N4 C13 C14 C15 167.6(14) . . . . ?
C13 C14 C15 C16 85(2) . . . . ?
C19 N6 C17 N5 -7.9(18) . . . . ?
C21 N6 C17 N5 -179.2(13) . . . . ?
C18 N5 C17 N6 5.7(17) . . . . ?
C20 N5 C17 N6 -174.4(13) . . . . ?
C17 N5 C18 C19 -1.6(18) . . . . ?
C20 N5 C18 C19 178.6(15) . . . . ?
C17 N6 C19 C18 6.9(19) . . . . ?
C21 N6 C19 C18 178.2(14) . . . . ?
N5 C18 C19 N6 -3.1(19) . . . . ?
C17 N6 C21 C22 87.6(18) . . . . ?
C19 N6 C21 C22 -83(2) . . . . ?
N6 C21 C22 C23 172.3(15) . . . . ?
C21 C22 C23 C24 -163.2(16) . . . . ?
C27 N8 C25 N7 1.2(18) . . . . ?
C29 N8 C25 N7 -176.1(12) . . . . ?
C26 N7 C25 N8 1.5(17) . . . . ?
C28 N7 C25 N8 177.1(14) . . . . ?
C25 N7 C26 C27 -4(2) . . . . ?
C28 N7 C26 C27 -179.4(16) . . . . ?
N7 C26 C27 N8 5(2) . . . . ?
C25 N8 C27 C26 -3(2) . . . . ?
C29 N8 C27 C26 173.7(14) . . . . ?
C25 N8 C29 C30 -95.5(17) . . . . ?
C27 N8 C29 C30 87.8(19) . . . . ?
N8 C29 C30 C31 162.9(13) . . . . ?
C29 C30 C31 C32 -176.2(17) . . . . ?
C35 N10 C33 N9 2(2) . . . . ?
C37 N10 C33 N9 174.6(16) . . . . ?
C34 N9 C33 N10 -4(2) . . . . ?
C36 N9 C33 N10 -179.2(16) . . . . ?
C33 N9 C34 C35 5(2) . . . . ?
C36 N9 C34 C35 180.0(15) . . . . ?
N9 C34 C35 N10 -4(2) . . . . ?
C33 N10 C35 C34 1(2) . . . . ?
C37 N10 C35 C34 -172.1(16) . . . . ?
C33 N10 C37 C38 102(2) . . . . ?
C35 N10 C37 C38 -87(2) . . . . ?
N10 C37 C38 C39 -151(4) . . . . ?
C37 C38 C39 C40 -81(4) . . . . ?
